data_7204010
loop_
_publ_author_name
'Borowicz, Pawe\/l'
'Herbich, Jerzy'
'Kapturkiewicz, Andrzej'
'Anulewicz-Ostrowska, Romana'
'Nowacki, Jacek'
'Grampp, G\"unter'

_publ_section_title
;
 Nature of the lowest triplet states of 4'-substituted
 N-phenylphenothiazine derivatives
;
_journal_issue 19
_journal_name_full 'Physical Chemistry Chemical Physics'
_journal_page_first 4275
_journal_paper_doi 10.1039/b005058j
_journal_volume 2
_journal_year 2000
_chemical_formula_sum 'C19 H12 N2 S'
_chemical_formula_weight 300.37
_chemical_name_systematic
;
 ?
;
_space_group_IT_number 2
_symmetry_cell_setting triclinic
_symmetry_space_group_name_Hall '-P 1'
_symmetry_space_group_name_H-M 'P -1'
_atom_sites_solution_hydrogens geom
_atom_sites_solution_primary direct
_atom_sites_solution_secondary difmap
_audit_creation_method SHELXL
_cell_angle_alpha 91.22(3)
_cell_angle_beta 108.34(3)
_cell_angle_gamma 111.03(3)
_cell_formula_units_Z 4
_cell_length_a 10.437(2)
_cell_length_b 12.707(3)
_cell_length_c 12.841(3)
_cell_measurement_temperature 293(2)
_cell_volume 1491.4(8)
_computing_structure_refinement 'SHELXL-93 (Sheldrick, 1993)'
_computing_structure_solution 'SHELXS-86 (Sheldrick, 1990)'
_diffrn_ambient_temperature 293(2)
_diffrn_radiation_monochromator graphite
_diffrn_radiation_source 'fine-focus sealed tube'
_diffrn_radiation_type MoK\a
_diffrn_radiation_wavelength 0.71073
_diffrn_reflns_av_R_equivalents 0.0265
_diffrn_reflns_av_sigmaI/netI 0.0954
_diffrn_reflns_limit_h_max 12
_diffrn_reflns_limit_h_min -12
_diffrn_reflns_limit_k_max 14
_diffrn_reflns_limit_k_min -14
_diffrn_reflns_limit_l_max 12
_diffrn_reflns_limit_l_min 0
_diffrn_reflns_number 5723
_diffrn_reflns_theta_max 30.07
_diffrn_reflns_theta_min 1.69
_exptl_absorpt_coefficient_mu 0.214
_exptl_crystal_density_diffrn 1.338
_exptl_crystal_F_000 624
_exptl_crystal_size_max 0.25
_exptl_crystal_size_mid 0.22
_exptl_crystal_size_min 0.22
_refine_diff_density_max 0.233
_refine_diff_density_min -0.233
_refine_diff_density_rms 0.054
_refine_ls_extinction_method none
_refine_ls_goodness_of_fit_all 1.046
_refine_ls_goodness_of_fit_obs 1.204
_refine_ls_matrix_type full
_refine_ls_number_parameters 421
_refine_ls_number_reflns 5403
_refine_ls_number_restraints 0
_refine_ls_restrained_S_all 1.090
_refine_ls_restrained_S_obs 1.204
_refine_ls_R_factor_all 0.1759
_refine_ls_R_factor_obs 0.0471
_refine_ls_shift/esd_max 0.000
_refine_ls_shift/esd_mean 0.000
_refine_ls_structure_factor_coef Fsqd
_refine_ls_weighting_details 'w=1/[\s^2^(Fo^2^)+(0.0694P)^2^+0.6544P] where P=(Fo^2^+2Fc^2^)/3'
_refine_ls_weighting_scheme calc
_refine_ls_wR_factor_all 0.1828
_refine_ls_wR_factor_obs 0.1225
_reflns_number_observed 2219
_reflns_number_total 5409
_reflns_observed_criterion >2sigma(I)
_cod_data_source_file b005058j.txt
_cod_data_source_block j
_cod_depositor_comments
;
The following automatic conversions were performed:

'_refine_ls_weighting_scheme' value 'calc
w=1/[\s^2^(Fo^2^)+(0.0694P)^2^+0.6544P] where P=(Fo^2^+2Fc^2^)/3' was
changed to 'calc'. New tag '_refine_ls_weighting_details' was
created. The value of the new tag was set to
'w=1/[\s^2^(Fo^2^)+(0.0694P)^2^+0.6544P] where P=(Fo^2^+2Fc^2^)/3'.

Automatic conversion script
Id: cif_fix_values 3143 2015-03-26 13:38:13Z robertas 
;
_cod_original_cell_volume 1491.4(6)
_cod_original_sg_symbol_H-M P-1
_cod_database_code 7204010

loop_
_symmetry_equiv_pos_as_xyz
'x, y, z'
'-x, -y, -z'

loop_
_atom_site_aniso_label
_atom_site_aniso_U_11
_atom_site_aniso_U_22
_atom_site_aniso_U_33
_atom_site_aniso_U_23
_atom_site_aniso_U_13
_atom_site_aniso_U_12
S11 0.0579(7) 0.0580(7) 0.0464(9) 0.0016(6) 0.0135(6) 0.0189(5)
N11 0.052(2) 0.042(2) 0.057(3) 0.012(2) 0.028(2) 0.022(2)
N21 0.067(3) 0.050(2) 0.095(4) 0.015(2) 0.025(2) 0.025(2)
C11 0.052(3) 0.034(2) 0.046(3) -0.002(2) 0.020(2) 0.009(2)
C21 0.076(4) 0.047(2) 0.058(4) 0.003(3) 0.031(3) 0.012(2)
C31 0.077(4) 0.053(3) 0.101(5) 0.003(3) 0.058(4) 0.011(3)
C41 0.055(3) 0.060(3) 0.097(5) 0.000(3) 0.038(3) 0.011(2)
C51 0.052(3) 0.054(3) 0.071(4) 0.006(3) 0.025(3) 0.017(2)
C61 0.055(3) 0.037(2) 0.052(4) 0.000(2) 0.023(3) 0.013(2)
C71 0.048(2) 0.033(2) 0.052(3) 0.006(2) 0.020(2) 0.015(2)
C81 0.062(3) 0.051(2) 0.046(3) 0.020(2) 0.023(2) 0.028(2)
C91 0.067(3) 0.051(3) 0.059(4) 0.006(2) 0.030(3) 0.019(2)
C101 0.057(3) 0.043(2) 0.069(4) 0.009(3) 0.030(3) 0.022(2)
C111 0.049(2) 0.050(2) 0.055(4) 0.016(2) 0.023(2) 0.022(2)
C121 0.043(2) 0.038(2) 0.045(3) 0.003(2) 0.016(2) 0.011(2)
C131 0.046(2) 0.044(2) 0.038(3) 0.010(2) 0.018(2) 0.020(2)
C141 0.058(3) 0.048(2) 0.064(4) 0.013(2) 0.032(2) 0.025(2)
C151 0.062(3) 0.051(2) 0.059(3) 0.005(2) 0.024(2) 0.032(2)
C161 0.047(2) 0.043(2) 0.052(3) 0.006(2) 0.014(2) 0.019(2)
C171 0.042(3) 0.050(2) 0.079(4) 0.006(2) 0.024(2) 0.015(2)
C181 0.048(3) 0.047(2) 0.072(4) 0.006(2) 0.025(2) 0.022(2)
C191 0.048(3) 0.053(3) 0.061(4) 0.007(2) 0.019(2) 0.022(2)
S12 0.0668(8) 0.0702(8) 0.0473(9) 0.0005(7) 0.0102(6) 0.0279(6)
N12 0.048(2) 0.040(2) 0.061(3) 0.010(2) 0.026(2) 0.015(2)
N22 0.088(3) 0.069(3) 0.075(3) 0.002(2) 0.020(2) 0.048(2)
C12 0.061(3) 0.062(3) 0.052(3) 0.019(2) 0.022(2) 0.039(2)
C22 0.087(4) 0.090(4) 0.053(4) 0.027(3) 0.034(3) 0.060(3)
C32 0.094(4) 0.106(5) 0.086(5) 0.053(4) 0.060(4) 0.072(4)
C42 0.056(3) 0.099(4) 0.102(5) 0.047(4) 0.042(3) 0.041(3)
C52 0.056(3) 0.067(3) 0.072(4) 0.020(3) 0.028(3) 0.028(2)
C62 0.048(2) 0.055(2) 0.044(3) 0.021(2) 0.023(2) 0.027(2)
C72 0.044(2) 0.046(2) 0.046(3) 0.006(2) 0.016(2) 0.021(2)
C82 0.060(3) 0.046(2) 0.052(4) 0.001(2) 0.018(2) 0.018(2)
C92 0.070(3) 0.061(3) 0.060(4) 0.022(3) 0.027(3) 0.025(3)
C102 0.054(3) 0.044(3) 0.094(5) 0.013(3) 0.026(3) 0.013(2)
C112 0.056(3) 0.049(3) 0.069(4) 0.001(3) 0.017(3) 0.019(2)
C122 0.045(2) 0.045(2) 0.050(3) 0.007(2) 0.015(2) 0.020(2)
C132 0.044(2) 0.041(2) 0.040(3) 0.001(2) 0.012(2) 0.017(2)
C142 0.055(3) 0.046(2) 0.082(4) 0.017(2) 0.041(3) 0.019(2)
C152 0.062(3) 0.044(2) 0.068(4) 0.012(2) 0.027(3) 0.022(2)
C162 0.054(3) 0.047(2) 0.042(3) 0.002(2) 0.014(2) 0.021(2)
C172 0.055(3) 0.074(3) 0.061(4) 0.015(3) 0.029(3) 0.030(2)
C182 0.048(3) 0.049(2) 0.063(4) 0.011(2) 0.024(2) 0.020(2)
C192 0.067(3) 0.057(3) 0.050(3) 0.001(2) 0.019(2) 0.031(2)

loop_
_atom_site_label
_atom_site_type_symbol
_atom_site_fract_x
_atom_site_fract_y
_atom_site_fract_z
_atom_site_U_iso_or_equiv
_atom_site_thermal_displace_type
_atom_site_occupancy
_atom_site_calc_flag
_atom_site_refinement_flags
_atom_site_disorder_group
S11 S 0.24686(13) 0.82155(10) 0.47471(10) 0.0563(4) Uani 1 d . .
N11 N 0.3804(4) 0.7230(3) 0.6675(3) 0.0467(9) Uani 1 d . .
N21 N 0.0848(4) 0.1491(3) 0.6418(4) 0.0708(13) Uani 1 d . .
C11 C 0.4250(4) 0.8219(3) 0.5154(4) 0.0454(12) Uani 1 d . .
C21 C 0.5138(6) 0.8695(4) 0.4536(5) 0.0618(14) Uani 1 d . .
H21 H 0.4809(6) 0.9030(4) 0.3925(5) 0.062(17) Uiso 1 calc R .
C31 C 0.6510(6) 0.8665(4) 0.4842(6) 0.074(2) Uani 1 d . .
H31 H 0.7086(6) 0.8942(4) 0.4407(6) 0.081(18) Uiso 1 calc R .
C41 C 0.7041(6) 0.8232(4) 0.5779(6) 0.071(2) Uani 1 d . .
H41 H 0.7983(6) 0.8240(4) 0.5986(6) 0.078(16) Uiso 1 calc R .
C51 C 0.6175(5) 0.7782(4) 0.6416(5) 0.0592(14) Uani 1 d . .
H51 H 0.6540(5) 0.7507(4) 0.7062(5) 0.090(21) Uiso 1 calc R .
C61 C 0.4765(5) 0.7749(3) 0.6077(4) 0.0483(12) Uani 1 d . .
C71 C 0.3051(4) 0.7905(3) 0.6910(4) 0.0438(12) Uani 1 d . .
C81 C 0.3026(5) 0.8067(3) 0.7972(4) 0.0501(12) Uani 1 d . .
H81 H 0.3531(5) 0.7773(3) 0.8542(4) 0.047(12) Uiso 1 calc R .
C91 C 0.2239(5) 0.8674(4) 0.8172(5) 0.0581(13) Uani 1 d . .
H91 H 0.2189(5) 0.8768(4) 0.8877(5) 0.088(19) Uiso 1 calc R .
C101 C 0.1539(5) 0.9134(3) 0.7344(5) 0.0533(13) Uani 1 d . .
H101 H 0.1025(5) 0.9549(3) 0.7492(5) 0.073(15) Uiso 1 calc R .
C111 C 0.1582(5) 0.8993(3) 0.6290(4) 0.0494(12) Uani 1 d . .
H111 H 0.1100(5) 0.9311(3) 0.5729(4) 0.053(13) Uiso 1 calc R .
C121 C 0.2346(4) 0.8377(3) 0.6076(4) 0.0433(11) Uani 1 d . .
C131 C 0.3152(4) 0.6030(3) 0.6571(3) 0.0409(11) Uani 1 d . .
C141 C 0.3878(5) 0.5353(3) 0.6382(4) 0.0519(12) Uani 1 d . .
H141 H 0.4775(5) 0.5692(3) 0.6284(4) 0.063(14) Uiso 1 calc R .
C151 C 0.3278(5) 0.4190(3) 0.6339(4) 0.0538(13) Uani 1 d . .
H151 H 0.3780(5) 0.3750(3) 0.6223(4) 0.038(10) Uiso 1 calc R .
C161 C 0.1930(4) 0.3665(3) 0.6467(4) 0.0479(12) Uani 1 d . .
C171 C 0.1202(5) 0.4341(3) 0.6630(4) 0.0569(13) Uani 1 d . .
H161 H 0.0289(5) 0.3999(3) 0.6703(4) 0.062(14) Uiso 1 calc R .
C181 C 0.1796(4) 0.5499(3) 0.6687(4) 0.0537(13) Uani 1 d . .
H181 H 0.1289(4) 0.5935(3) 0.6805(4) 0.027(9) Uiso 1 calc R .
C191 C 0.1325(5) 0.2453(4) 0.6447(4) 0.0533(12) Uani 1 d . .
S12 S 0.20195(14) 0.50934(10) 0.97045(11) 0.0635(4) Uani 1 d . .
N12 N 0.3578(4) 0.6954(3) 1.1626(3) 0.0484(10) Uani 1 d . .
N22 N 0.0774(5) 1.1048(3) 1.1204(4) 0.0748(13) Uani 1 d . .
C12 C 0.3836(5) 0.6086(4) 1.0042(4) 0.0532(12) Uani 1 d . .
C22 C 0.4638(6) 0.6035(5) 0.9386(4) 0.0664(15) Uani 1 d . .
H22 H 0.4241(6) 0.5459(5) 0.8781(4) 0.079(17) Uiso 1 calc R .
C32 C 0.6033(7) 0.6842(5) 0.9631(6) 0.077(2) Uani 1 d . .
H32 H 0.6558(7) 0.6835(5) 0.9166(6) 0.101(20) Uiso 1 calc R .
C42 C 0.6653(6) 0.7656(5) 1.0554(6) 0.078(2) Uani 1 d . .
H42 H 0.7601(6) 0.8190(5) 1.0717(6) 0.053(12) Uiso 1 calc R .
C52 C 0.5877(5) 0.7691(4) 1.1248(5) 0.0621(14) Uani 1 d . .
H52 H 0.6313(5) 0.8220(4) 1.1893(5) 0.064(14) Uiso 1 calc R .
C62 C 0.4446(4) 0.6925(3) 1.0962(4) 0.0448(11) Uani 1 d . .
C72 C 0.2805(4) 0.5878(3) 1.1891(4) 0.0441(12) Uani 1 d . .
C82 C 0.2828(5) 0.5755(3) 1.2954(4) 0.0539(13) Uani 1 d . .
H82 H 0.3380(5) 0.6376(3) 1.3518(4) 0.053(12) Uiso 1 calc R .
C92 C 0.2037(5) 0.4715(4) 1.3198(5) 0.0624(14) Uani 1 d . .
H92 H 0.2036(5) 0.4643(4) 1.3917(5) 0.056(15) Uiso 1 calc R .
C102 C 0.1257(5) 0.3795(4) 1.2373(5) 0.065(2) Uani 1 d . .
H102 H 0.0731(5) 0.3096(4) 1.2536(5) 0.063(14) Uiso 1 calc R .
C112 C 0.1243(5) 0.3893(4) 1.1304(5) 0.0592(15) Uani 1 d . .
H112 H 0.0726(5) 0.3260(4) 1.0752(5) 0.076(15) Uiso 1 calc R .
C122 C 0.2001(4) 0.4937(3) 1.1055(4) 0.0463(12) Uani 1 d . .
C132 C 0.3014(4) 0.7816(3) 1.1563(3) 0.0424(11) Uani 1 d . .
C142 C 0.3731(5) 0.8886(3) 1.1319(4) 0.0566(13) Uani 1 d . .
H142 H 0.4607(5) 0.9040(3) 1.1194(4) 0.045(11) Uiso 1 calc R .
C152 C 0.3166(5) 0.9715(4) 1.1259(4) 0.0561(13) Uani 1 d . .
H152 H 0.3671(5) 1.0425(4) 1.1102(4) 0.084(17) Uiso 1 calc R .
C162 C 0.1866(5) 0.9514(3) 1.1426(4) 0.0479(12) Uani 1 d . .
C172 C 0.1155(5) 0.8457(4) 1.1687(4) 0.0595(13) Uani 1 d . .
H172 H 0.0290(5) 0.8313(4) 1.1826(4) 0.080(16) Uiso 1 calc R .
C182 C 0.1709(5) 0.7621(4) 1.1743(4) 0.0521(12) Uani 1 d . .
H182 H 0.1203(5) 0.6914(4) 1.1904(4) 0.041(11) Uiso 1 calc R .
C192 C 0.1249(5) 1.0369(4) 1.1308(4) 0.0564(13) Uani 1 d . .

loop_
_atom_type_symbol
_atom_type_description
_atom_type_scat_dispersion_real
_atom_type_scat_dispersion_imag
_atom_type_scat_source
C C 0.0033 0.0016 'International Tables Vol C Tables 4.2.6.8 and 6.1.1.4'
H H 0.0000 0.0000 'International Tables Vol C Tables 4.2.6.8 and 6.1.1.4'
N N 0.0061 0.0033 'International Tables Vol C Tables 4.2.6.8 and 6.1.1.4'
S S 0.1246 0.1234 'International Tables Vol C Tables 4.2.6.8 and 6.1.1.4'

loop_
_geom_angle_atom_site_label_1
_geom_angle_atom_site_label_2
_geom_angle_atom_site_label_3
_geom_angle
_geom_angle_site_symmetry_1
_geom_angle_site_symmetry_3
_geom_angle_publ_flag
C121 S11 C11 98.5(2) . . ?
C131 N11 C71 119.2(3) . . ?
C131 N11 C61 120.2(3) . . ?
C71 N11 C61 114.4(3) . . ?
C61 C11 C21 119.9(5) . . ?
C61 C11 S11 120.6(4) . . ?
C21 C11 S11 119.5(4) . . ?
C31 C21 C11 119.1(6) . . ?
C41 C31 C21 121.0(6) . . ?
C31 C41 C51 120.1(6) . . ?
C61 C51 C41 119.1(6) . . ?
C51 C61 C11 120.6(5) . . ?
C51 C61 N11 120.9(5) . . ?
C11 C61 N11 118.5(4) . . ?
C121 C71 C81 120.3(4) . . ?
C121 C71 N11 119.9(4) . . ?
C81 C71 N11 119.8(4) . . ?
C91 C81 C71 119.1(5) . . ?
C101 C91 C81 120.3(5) . . ?
C91 C101 C111 120.9(4) . . ?
C101 C111 C121 119.3(4) . . ?
C71 C121 C111 120.0(4) . . ?
C71 C121 S11 119.4(3) . . ?
C111 C121 S11 120.6(4) . . ?
C181 C131 C141 118.5(4) . . ?
C181 C131 N11 120.9(3) . . ?
C141 C131 N11 120.6(4) . . ?
C151 C141 C131 120.6(4) . . ?
C141 C151 C161 120.6(4) . . ?
C171 C161 C151 118.4(4) . . ?
C171 C161 C191 121.2(4) . . ?
C151 C161 C191 120.4(4) . . ?
C181 C171 C161 121.4(4) . . ?
C171 C181 C131 120.4(4) . . ?
N21 C191 C161 179.1(5) . . ?
C122 S12 C12 98.7(2) . . ?
C132 N12 C72 119.4(3) . . ?
C132 N12 C62 119.1(4) . . ?
C72 N12 C62 115.2(3) . . ?
C22 C12 C62 120.2(5) . . ?
C22 C12 S12 120.1(4) . . ?
C62 C12 S12 119.8(4) . . ?
C12 C22 C32 119.6(5) . . ?
C42 C32 C22 120.5(6) . . ?
C32 C42 C52 120.5(5) . . ?
C62 C52 C42 118.8(5) . . ?
C52 C62 C12 120.2(4) . . ?
C52 C62 N12 121.0(4) . . ?
C12 C62 N12 118.7(4) . . ?
C82 C72 C122 119.3(4) . . ?
C82 C72 N12 121.1(4) . . ?
C122 C72 N12 119.6(4) . . ?
C72 C82 C92 120.7(4) . . ?
C102 C92 C82 119.6(6) . . ?
C92 C102 C112 120.7(5) . . ?
C102 C112 C122 119.8(4) . . ?
C112 C122 C72 119.9(5) . . ?
C112 C122 S12 121.1(4) . . ?
C72 C122 S12 119.0(4) . . ?
C182 C132 C142 117.6(4) . . ?
C182 C132 N12 120.6(4) . . ?
C142 C132 N12 121.8(4) . . ?
C152 C142 C132 121.1(4) . . ?
C142 C152 C162 121.1(4) . . ?
C152 C162 C172 118.2(4) . . ?
C152 C162 C192 120.7(4) . . ?
C172 C162 C192 121.1(4) . . ?
C182 C172 C162 121.0(4) . . ?
C172 C182 C132 120.9(4) . . ?
N22 C192 C162 178.9(6) . . ?

loop_
_geom_bond_atom_site_label_1
_geom_bond_atom_site_label_2
_geom_bond_distance
_geom_bond_site_symmetry_2
_geom_bond_publ_flag
S11 C121 1.764(5) . ?
S11 C11 1.764(4) . ?
N11 C131 1.412(5) . ?
N11 C71 1.437(5) . ?
N11 C61 1.437(5) . ?
N21 C191 1.136(5) . ?
C11 C61 1.382(6) . ?
C11 C21 1.392(6) . ?
C21 C31 1.375(7) . ?
C31 C41 1.373(8) . ?
C41 C51 1.388(7) . ?
C51 C61 1.381(6) . ?
C71 C121 1.377(6) . ?
C71 C81 1.385(6) . ?
C81 C91 1.384(6) . ?
C91 C101 1.360(6) . ?
C101 C111 1.378(6) . ?
C111 C121 1.380(5) . ?
C131 C181 1.390(6) . ?
C131 C141 1.396(5) . ?
C141 C151 1.375(6) . ?
C151 C161 1.388(6) . ?
C161 C171 1.385(5) . ?
C161 C191 1.436(6) . ?
C171 C181 1.367(6) . ?
S12 C122 1.755(5) . ?
S12 C12 1.765(5) . ?
N12 C132 1.411(5) . ?
N12 C72 1.428(5) . ?
N12 C62 1.434(5) . ?
N22 C192 1.131(5) . ?
C12 C22 1.377(6) . ?
C12 C62 1.387(6) . ?
C22 C32 1.378(8) . ?
C32 C42 1.371(8) . ?
C42 C52 1.390(7) . ?
C52 C62 1.382(6) . ?
C72 C82 1.371(6) . ?
C72 C122 1.395(5) . ?
C82 C92 1.387(6) . ?
C92 C102 1.368(7) . ?
C102 C112 1.377(7) . ?
C112 C122 1.382(6) . ?
C132 C182 1.388(6) . ?
C132 C142 1.393(6) . ?
C142 C152 1.373(6) . ?
C152 C162 1.374(6) . ?
C162 C172 1.388(6) . ?
C162 C192 1.438(6) . ?
C172 C182 1.374(6) . ?

loop_
_geom_torsion_atom_site_label_1
_geom_torsion_atom_site_label_2
_geom_torsion_atom_site_label_3
_geom_torsion_atom_site_label_4
_geom_torsion
_geom_torsion_site_symmetry_1
_geom_torsion_site_symmetry_2
_geom_torsion_site_symmetry_3
_geom_torsion_site_symmetry_4
_geom_torsion_publ_flag
C121 S11 C11 C61 33.9(3) . . . . ?
C121 S11 C11 C21 -146.4(3) . . . . ?
C61 C11 C21 C31 1.6(6) . . . . ?
S11 C11 C21 C31 -178.2(3) . . . . ?
C11 C21 C31 C41 -3.7(7) . . . . ?
C21 C31 C41 C51 2.0(7) . . . . ?
C31 C41 C51 C61 1.8(6) . . . . ?
C41 C51 C61 C11 -3.9(6) . . . . ?
C41 C51 C61 N11 176.3(4) . . . . ?
C21 C11 C61 C51 2.2(5) . . . . ?
S11 C11 C61 C51 -178.1(3) . . . . ?
C21 C11 C61 N11 -177.9(3) . . . . ?
S11 C11 C61 N11 1.8(5) . . . . ?
C131 N11 C61 C51 -75.3(5) . . . . ?
C71 N11 C61 C51 132.6(4) . . . . ?
C131 N11 C61 C11 104.8(4) . . . . ?
C71 N11 C61 C11 -47.3(5) . . . . ?
C131 N11 C71 C121 -103.7(5) . . . . ?
C61 N11 C71 C121 48.7(5) . . . . ?
C131 N11 C71 C81 75.7(5) . . . . ?
C61 N11 C71 C81 -131.9(4) . . . . ?
C121 C71 C81 C91 2.4(6) . . . . ?
N11 C71 C81 C91 -177.0(4) . . . . ?
C71 C81 C91 C101 -2.0(7) . . . . ?
C81 C91 C101 C111 0.9(7) . . . . ?
C91 C101 C111 C121 0.0(6) . . . . ?
C81 C71 C121 C111 -1.5(6) . . . . ?
N11 C71 C121 C111 177.8(3) . . . . ?
C81 C71 C121 S11 177.0(3) . . . . ?
N11 C71 C121 S11 -3.7(5) . . . . ?
C101 C111 C121 C71 0.3(6) . . . . ?
C101 C111 C121 S11 -178.1(3) . . . . ?
C11 S11 C121 C71 -32.7(3) . . . . ?
C11 S11 C121 C111 145.7(3) . . . . ?
C71 N11 C131 C181 0.3(6) . . . . ?
C61 N11 C131 C181 -150.5(4) . . . . ?
C71 N11 C131 C141 -177.7(4) . . . . ?
C61 N11 C131 C141 31.5(6) . . . . ?
C181 C131 C141 C151 -1.6(7) . . . . ?
N11 C131 C141 C151 176.6(4) . . . . ?
C131 C141 C151 C161 0.9(7) . . . . ?
C141 C151 C161 C171 0.5(7) . . . . ?
C141 C151 C161 C191 -178.5(4) . . . . ?
C151 C161 C171 C181 -1.2(7) . . . . ?
C191 C161 C171 C181 177.7(4) . . . . ?
C161 C171 C181 C131 0.6(7) . . . . ?
C141 C131 C181 C171 0.8(7) . . . . ?
N11 C131 C181 C171 -177.3(4) . . . . ?
C171 C161 C191 N21 122.6(310) . . . . ?
C151 C161 C191 N21 -58.4(312) . . . . ?
C122 S12 C12 C22 144.6(4) . . . . ?
C122 S12 C12 C62 -36.1(4) . . . . ?
C62 C12 C22 C32 -1.9(7) . . . . ?
S12 C12 C22 C32 177.4(4) . . . . ?
C12 C22 C32 C42 3.5(8) . . . . ?
C22 C32 C42 C52 -1.0(8) . . . . ?
C32 C42 C52 C62 -3.1(8) . . . . ?
C42 C52 C62 C12 4.6(7) . . . . ?
C42 C52 C62 N12 -177.5(4) . . . . ?
C22 C12 C62 C52 -2.1(7) . . . . ?
S12 C12 C62 C52 178.6(3) . . . . ?
C22 C12 C62 N12 179.9(4) . . . . ?
S12 C12 C62 N12 0.6(6) . . . . ?
C132 N12 C62 C52 75.6(5) . . . . ?
C72 N12 C62 C52 -132.1(4) . . . . ?
C132 N12 C62 C12 -106.4(4) . . . . ?
C72 N12 C62 C12 45.9(5) . . . . ?
C132 N12 C72 C82 -74.9(5) . . . . ?
C62 N12 C72 C82 132.9(4) . . . . ?
C132 N12 C72 C122 104.4(4) . . . . ?
C62 N12 C72 C122 -47.8(5) . . . . ?
C122 C72 C82 C92 -1.4(6) . . . . ?
N12 C72 C82 C92 177.9(4) . . . . ?
C72 C82 C92 C102 1.8(7) . . . . ?
C82 C92 C102 C112 -0.4(7) . . . . ?
C92 C102 C112 C122 -1.3(7) . . . . ?
C102 C112 C122 C72 1.6(6) . . . . ?
C102 C112 C122 S12 179.5(3) . . . . ?
C82 C72 C122 C112 -0.3(6) . . . . ?
N12 C72 C122 C112 -179.6(4) . . . . ?
C82 C72 C122 S12 -178.2(3) . . . . ?
N12 C72 C122 S12 2.4(5) . . . . ?
C12 S12 C122 C112 -143.5(4) . . . . ?
C12 S12 C122 C72 34.4(4) . . . . ?
C72 N12 C132 C182 -0.8(6) . . . . ?
C62 N12 C132 C182 150.3(4) . . . . ?
C72 N12 C132 C142 179.3(4) . . . . ?
C62 N12 C132 C142 -29.5(6) . . . . ?
C182 C132 C142 C152 0.0(7) . . . . ?
N12 C132 C142 C152 179.9(4) . . . . ?
C132 C142 C152 C162 -0.7(7) . . . . ?
C142 C152 C162 C172 1.7(7) . . . . ?
C142 C152 C162 C192 -177.0(4) . . . . ?
C152 C162 C172 C182 -2.0(7) . . . . ?
C192 C162 C172 C182 176.6(4) . . . . ?
C162 C172 C182 C132 1.4(7) . . . . ?
C142 C132 C182 C172 -0.4(7) . . . . ?
N12 C132 C182 C172 179.8(4) . . . . ?
C152 C162 C192 N22 26.6(273) . . . . ?
C172 C162 C192 N22 -152.0(269) . . . . ?
